data_7002947
loop_
_publ_author_name
'Kouroulis, K. N.'
'Hadjikakou, S. K.'
'Kourkoumelis, N.'
'Kubicki, M.'
'Male, L.'
'Hursthouse, M.'
'Skoulika, S.'
'Metsios, A. K.'
'Tyurin, V. Y.'
'Dolganov, A. V.'
'Milaeva, E. R.'
'Hadjiliadis, N.'

_publ_section_title
;
 Synthesis, structural characterization and in vitro cytotoxicity of
 new Au(III) and Au(I) complexes with thioamides
;
_journal_coden_ASTM DTARAF
_journal_issue 47
_journal_name_full 'Dalton Transactions'
_journal_page_first 10446
_journal_page_last 10456
_journal_paper_doi 10.1039/b909587j
_journal_year 2009
_chemical_formula_sum 'C6 H5 N O5 S'
_chemical_formula_weight 203.17
_space_group_IT_number 2
_symmetry_cell_setting triclinic
_symmetry_space_group_name_Hall '-P 1'
_symmetry_space_group_name_H-M 'P -1'
_atom_sites_solution_hydrogens geom
_atom_sites_solution_primary direct
_atom_sites_solution_secondary difmap
_audit_creation_method SHELXL-97
_cell_angle_alpha 63.610(10)
_cell_angle_beta 85.350(10)
_cell_angle_gamma 65.390(10)
_cell_formula_units_Z 2
_cell_length_a 6.7620(10)
_cell_length_b 7.8400(10)
_cell_length_c 8.7970(10)
_cell_measurement_reflns_used 30
_cell_measurement_temperature 293(2)
_cell_measurement_theta_max 24.27
_cell_measurement_theta_min 6.7
_cell_volume 376.71(10)
_computing_cell_refinement XSCANS
_computing_data_collection XSCANS
_computing_data_reduction XSCANS
_computing_structure_refinement 'SHELXL-97 (Sheldrick, 1997)'
_computing_structure_solution 'SHELXS-97 (Sheldrick, 1990)'
_diffrn_ambient_temperature 293(2)
_diffrn_measured_fraction_theta_full 0.969
_diffrn_measured_fraction_theta_max 0.969
_diffrn_measurement_device_type P4
_diffrn_measurement_method scintillation
_diffrn_radiation_monochromator graphite
_diffrn_radiation_source 'fine-focus sealed tube'
_diffrn_radiation_type CuK\a
_diffrn_radiation_wavelength 1.54178
_diffrn_reflns_av_R_equivalents 0.1013
_diffrn_reflns_av_sigmaI/netI 0.0781
_diffrn_reflns_limit_h_max 8
_diffrn_reflns_limit_h_min -1
_diffrn_reflns_limit_k_max 9
_diffrn_reflns_limit_k_min -9
_diffrn_reflns_limit_l_max 9
_diffrn_reflns_limit_l_min -10
_diffrn_reflns_number 1670
_diffrn_reflns_theta_full 68.93
_diffrn_reflns_theta_max 68.93
_diffrn_reflns_theta_min 5.66
_diffrn_standards_decay_% 0
_diffrn_standards_interval_count 100
_diffrn_standards_number 2
_exptl_absorpt_coefficient_mu 3.826
_exptl_absorpt_correction_type none
_exptl_crystal_colour colorless
_exptl_crystal_density_diffrn 1.791
_exptl_crystal_density_method 'not measured'
_exptl_crystal_description prismatic
_exptl_crystal_F_000 208
_exptl_crystal_size_max 0.18
_exptl_crystal_size_mid 0.10
_exptl_crystal_size_min 0.10
_refine_diff_density_max 0.710
_refine_diff_density_min -0.555
_refine_diff_density_rms 0.107
_refine_ls_extinction_method none
_refine_ls_goodness_of_fit_ref 1.066
_refine_ls_hydrogen_treatment mixed
_refine_ls_matrix_type fullcycle
_refine_ls_number_parameters 121
_refine_ls_number_reflns 1358
_refine_ls_number_restraints 0
_refine_ls_restrained_S_all 1.066
_refine_ls_R_factor_all 0.0662
_refine_ls_R_factor_gt 0.0554
_refine_ls_shift/su_max 0.001
_refine_ls_shift/su_mean 0.000
_refine_ls_structure_factor_coef Fsqd
_refine_ls_weighting_details 'w=1/[\s^2^(Fo^2^)+(0.0915P)^2^+0.2259P] where P=(Fo^2^+2Fc^2^)/3'
_refine_ls_weighting_scheme calc
_refine_ls_wR_factor_gt 0.1417
_refine_ls_wR_factor_ref 0.1502
_reflns_number_gt 1084
_reflns_number_total 1358
_reflns_threshold_expression >2sigma(I)
_cod_data_source_file B909587J.txt
_cod_data_source_block hatzi40a
_cod_depositor_comments
;
The following automatic conversions were performed:
'_symmetry_cell_setting' value 'Triclinic' changed to 'triclinic'
according to '/home/saulius/struct/CIF-dictionaries/cif_core.dic'
dictionary named 'cif_core.dic' version 2.4.1 from 2010-06-29.

Automatic conversion script
Id: cif_fix_enum 1527 2010-12-29 10:47:43Z saulius 

The following automatic conversions were performed:

'_refine_ls_weighting_scheme' value 'calc
w=1/[\s^2^(Fo^2^)+(0.0915P)^2^+0.2259P] where P=(Fo^2^+2Fc^2^)/3' was
changed to 'calc'. New tag '_refine_ls_weighting_details' was
created. The value of the new tag was set to
'w=1/[\s^2^(Fo^2^)+(0.0915P)^2^+0.2259P] where P=(Fo^2^+2Fc^2^)/3'.

Automatic conversion script
Id: cif_fix_values 3143 2015-03-26 13:38:13Z robertas 
;
_cod_original_cell_volume 376.71(9)
_cod_original_sg_symbol_H-M P-1
_cod_database_code 7002947

loop_
_symmetry_equiv_pos_as_xyz
'x, y, z'
'-x, -y, -z'

loop_
_atom_site_label
_atom_site_type_symbol
_atom_site_fract_x
_atom_site_fract_y
_atom_site_fract_z
_atom_site_U_iso_or_equiv
_atom_site_adp_type
_atom_site_occupancy
_atom_site_calc_flag
_atom_site_refinement_flags
_atom_site_disorder_assembly
_atom_site_disorder_group
S1 S 0.23352(13) 0.07686(13) 0.18521(11) 0.0241(3) Uani 1 d . . .
O1 O 0.1634(4) 0.0678(4) 0.3470(4) 0.0332(7) Uani 1 d . . .
O2 O 0.3812(5) 0.1753(4) 0.1221(4) 0.0390(7) Uani 1 d . . .
O3 O 0.0557(5) 0.1433(4) 0.0628(4) 0.0450(9) Uani 1 d . . .
O4 O 0.6397(4) -0.1685(5) 0.4742(4) 0.0375(7) Uani 1 d . . .
O5 O 0.9282(5) -0.2694(7) 0.3425(5) 0.0566(10) Uani 1 d . . .
C1 C 0.3989(5) -0.1925(5) 0.2255(4) 0.0189(7) Uani 1 d . . .
N2 N 0.3006(4) -0.2726(4) 0.1662(4) 0.0214(6) Uani 1 d . . .
H2 H 0.1669 -0.1951 0.1186 0.026 Uiso 1 calc R . .
C3 C 0.3979(6) -0.4653(6) 0.1766(5) 0.0273(8) Uani 1 d . . .
H3 H 0.3211 -0.5132 0.1345 0.033 Uiso 1 calc R . .
C4 C 0.6117(6) -0.5920(6) 0.2497(5) 0.0327(9) Uani 1 d . . .
H4 H 0.6818 -0.7270 0.2587 0.039 Uiso 1 calc R . .
C5 C 0.7215(6) -0.5144(6) 0.3103(5) 0.0320(9) Uani 1 d . . .
H5 H 0.8677 -0.5971 0.3577 0.038 Uiso 1 calc R . .
C6 C 0.6158(5) -0.3159(5) 0.3009(4) 0.0213(7) Uani 1 d . . .
C7 C 0.7453(5) -0.2439(6) 0.3722(5) 0.0258(8) Uani 1 d . . .
H1 H 0.724(10) -0.144(10) 0.523(9) 0.080 Uiso 1 d . . .

loop_
_atom_site_aniso_label
_atom_site_aniso_U_11
_atom_site_aniso_U_22
_atom_site_aniso_U_33
_atom_site_aniso_U_23
_atom_site_aniso_U_13
_atom_site_aniso_U_12
S1 0.0247(5) 0.0213(5) 0.0275(5) -0.0145(4) -0.0060(3) -0.0055(3)
O1 0.0244(12) 0.0434(16) 0.0406(18) -0.0307(14) 0.0052(11) -0.0096(11)
O2 0.0539(17) 0.0356(15) 0.0421(18) -0.0193(13) 0.0073(14) -0.0302(14)
O3 0.0425(16) 0.0307(15) 0.052(2) -0.0223(14) -0.0266(14) 0.0023(12)
O4 0.0303(14) 0.0582(19) 0.0448(18) -0.0403(16) 0.0044(12) -0.0188(13)
O5 0.0356(16) 0.107(3) 0.072(3) -0.066(2) 0.0246(16) -0.0448(18)
C1 0.0202(15) 0.0254(17) 0.0164(17) -0.0130(14) 0.0040(12) -0.0108(13)
N2 0.0199(13) 0.0248(14) 0.0235(16) -0.0148(12) -0.0003(11) -0.0084(11)
C3 0.0339(18) 0.0301(19) 0.029(2) -0.0196(16) 0.0045(15) -0.0174(16)
C4 0.037(2) 0.0257(18) 0.035(2) -0.0185(16) 0.0010(16) -0.0076(16)
C5 0.0249(18) 0.0316(19) 0.034(2) -0.0179(16) -0.0056(15) -0.0020(15)
C6 0.0226(15) 0.0299(18) 0.0149(17) -0.0125(13) 0.0029(12) -0.0118(14)
C7 0.0216(16) 0.0350(19) 0.0235(19) -0.0151(15) 0.0010(13) -0.0121(14)

loop_
_atom_type_symbol
_atom_type_description
_atom_type_scat_dispersion_real
_atom_type_scat_dispersion_imag
_atom_type_scat_source
C C 0.0181 0.0091 'International Tables Vol C Tables 4.2.6.8 and 6.1.1.4'
H H 0.0000 0.0000 'International Tables Vol C Tables 4.2.6.8 and 6.1.1.4'
O O 0.0492 0.0322 'International Tables Vol C Tables 4.2.6.8 and 6.1.1.4'
N N 0.0311 0.0180 'International Tables Vol C Tables 4.2.6.8 and 6.1.1.4'
S S 0.3331 0.5567 'International Tables Vol C Tables 4.2.6.8 and 6.1.1.4'

loop_
_geom_angle_atom_site_label_1
_geom_angle_atom_site_label_2
_geom_angle_atom_site_label_3
_geom_angle
_geom_angle_site_symmetry_1
_geom_angle_site_symmetry_3
_geom_angle_publ_flag
O3 S1 O2 115.8(2) . . ?
O3 S1 O1 112.69(18) . . ?
O2 S1 O1 114.40(16) . . ?
O3 S1 C1 102.60(15) . . ?
O2 S1 C1 103.50(16) . . ?
O1 S1 C1 106.09(16) . . ?
C7 O4 H1 110(4) . . ?
N2 C1 C6 118.4(3) . . ?
N2 C1 S1 114.7(2) . . ?
C6 C1 S1 126.8(3) . . ?
C3 N2 C1 124.0(3) . . ?
C3 N2 H2 118.0 . . ?
C1 N2 H2 118.0 . . ?
N2 C3 C4 119.5(3) . . ?
N2 C3 H3 120.2 . . ?
C4 C3 H3 120.2 . . ?
C3 C4 C5 118.5(3) . . ?
C3 C4 H4 120.7 . . ?
C5 C4 H4 120.7 . . ?
C6 C5 C4 120.8(3) . . ?
C6 C5 H5 119.6 . . ?
C4 C5 H5 119.6 . . ?
C5 C6 C1 118.8(3) . . ?
C5 C6 C7 117.7(3) . . ?
C1 C6 C7 123.5(3) . . ?
O5 C7 O4 126.2(3) . . ?
O5 C7 C6 121.6(3) . . ?
O4 C7 C6 112.0(3) . . ?

loop_
_geom_bond_atom_site_label_1
_geom_bond_atom_site_label_2
_geom_bond_distance
_geom_bond_site_symmetry_2
_geom_bond_publ_flag
S1 O3 1.437(3) . ?
S1 O2 1.439(3) . ?
S1 O1 1.444(3) . ?
S1 C1 1.808(3) . ?
O4 C7 1.296(4) . ?
O4 H1 0.86(7) . ?
O5 C7 1.194(4) . ?
C1 N2 1.343(4) . ?
C1 C6 1.390(4) . ?
N2 C3 1.335(4) . ?
N2 H2 0.8600 . ?
C3 C4 1.370(5) . ?
C3 H3 0.9300 . ?
C4 C5 1.391(5) . ?
C4 H4 0.9300 . ?
C5 C6 1.381(5) . ?
C5 H5 0.9300 . ?
C6 C7 1.515(5) . ?

loop_
_geom_torsion_atom_site_label_1
_geom_torsion_atom_site_label_2
_geom_torsion_atom_site_label_3
_geom_torsion_atom_site_label_4
_geom_torsion
_geom_torsion_site_symmetry_1
_geom_torsion_site_symmetry_2
_geom_torsion_site_symmetry_3
_geom_torsion_site_symmetry_4
_geom_torsion_publ_flag
O3 S1 C1 N2 -12.9(3) . . . . ?
O2 S1 C1 N2 -133.7(3) . . . . ?
O1 S1 C1 N2 105.5(3) . . . . ?
O3 S1 C1 C6 163.1(3) . . . . ?
O2 S1 C1 C6 42.3(4) . . . . ?
O1 S1 C1 C6 -78.5(3) . . . . ?
C6 C1 N2 C3 0.7(5) . . . . ?
S1 C1 N2 C3 177.1(3) . . . . ?
C1 N2 C3 C4 -0.8(6) . . . . ?
N2 C3 C4 C5 -0.4(6) . . . . ?
C3 C4 C5 C6 1.6(6) . . . . ?
C4 C5 C6 C1 -1.7(6) . . . . ?
C4 C5 C6 C7 179.0(4) . . . . ?
N2 C1 C6 C5 0.6(5) . . . . ?
S1 C1 C6 C5 -175.4(3) . . . . ?
N2 C1 C6 C7 179.8(3) . . . . ?
S1 C1 C6 C7 3.9(5) . . . . ?
C5 C6 C7 O5 45.0(6) . . . . ?
C1 C6 C7 O5 -134.2(4) . . . . ?
C5 C6 C7 O4 -130.6(4) . . . . ?
C1 C6 C7 O4 50.1(5) . . . . ?

loop_
_cod_related_entry_id
_cod_related_entry_database
_cod_related_entry_code
1 ChemSpider 3564112
